data_7151077
loop_
_publ_author_name
'Cockroft, Scott L.'
'Perkins, Julie'
'Zonta, Cristiano'
'Adams, Harry'
'Spey, Sharon E.'
'Low, Caroline M. R.'
'Vinter, Jeremy G.'
'Lawson, Kevin R.'
'Urch, Christopher J.'
'Hunter, Christopher A.'

_publ_section_title
;
 Substituent effects on aromatic stacking interactions.
;
_journal_issue 7
_journal_name_full 'Organic &amp; biomolecular chemistry'
_journal_page_first 1062
_journal_page_last 1080
_journal_paper_doi 10.1039/b617576g
_journal_volume 5
_journal_year 2007
_chemical_formula_sum 'C15 H10 F5 N O'
_chemical_formula_weight 315.24
_space_group_IT_number 14
_symmetry_cell_setting monoclinic
_symmetry_space_group_name_Hall '-P 2ybc'
_symmetry_space_group_name_H-M 'P 1 21/c 1'
_atom_sites_solution_hydrogens geom
_atom_sites_solution_primary direct
_atom_sites_solution_secondary difmap
_audit_creation_method SHELXL-97
_cell_angle_alpha 90.00
_cell_angle_beta 92.256(4)
_cell_angle_gamma 90.00
_cell_formula_units_Z 4
_cell_length_a 4.7498(10)
_cell_length_b 10.856(2)
_cell_length_c 26.289(6)
_cell_measurement_reflns_used 1971
_cell_measurement_temperature 150(2)
_cell_measurement_theta_max 54.713
_cell_measurement_theta_min 4.861
_cell_volume 1354.5(5)
_computing_cell_refinement 'Bruker XSCANS'
_computing_data_collection 'Bruker XSCANS'
_computing_data_reduction 'Bruker SHELXTL'
_computing_molecular_graphics 'Bruker SHELXTL'
_computing_publication_material 'Bruker SHELXTL'
_computing_structure_refinement 'SHELXL-97 (Sheldrick, 1997)'
_computing_structure_solution 'SHELXS-97 (Sheldrick, 1990)'
_diffrn_ambient_temperature 150(2)
_diffrn_detector_area_resol_mean 100
_diffrn_measured_fraction_theta_full 0.975
_diffrn_measured_fraction_theta_max 0.975
_diffrn_measurement_device_type 'CCD area detector'
_diffrn_measurement_method 'phi and omega scans'
_diffrn_radiation_monochromator graphite
_diffrn_radiation_source 'fine-focus sealed tube'
_diffrn_radiation_type MoK\a
_diffrn_radiation_wavelength 0.71073
_diffrn_reflns_av_R_equivalents 0.0339
_diffrn_reflns_av_sigmaI/netI 0.0475
_diffrn_reflns_limit_h_max 6
_diffrn_reflns_limit_h_min -6
_diffrn_reflns_limit_k_max 10
_diffrn_reflns_limit_k_min -14
_diffrn_reflns_limit_l_max 33
_diffrn_reflns_limit_l_min -34
_diffrn_reflns_number 8113
_diffrn_reflns_theta_full 27.56
_diffrn_reflns_theta_max 27.56
_diffrn_reflns_theta_min 1.55
_diffrn_standards_decay_% 0
_diffrn_standards_number 0
_exptl_absorpt_coefficient_mu 0.144
_exptl_absorpt_correction_T_max 0.9717
_exptl_absorpt_correction_T_min 0.9314
_exptl_absorpt_correction_type multi-scan
_exptl_absorpt_process_details sadabs
_exptl_crystal_colour colourless
_exptl_crystal_density_diffrn 1.546
_exptl_crystal_density_method 'not measured'
_exptl_crystal_description needle
_exptl_crystal_F_000 640
_exptl_crystal_size_max 0.50
_exptl_crystal_size_mid 0.20
_exptl_crystal_size_min 0.20
_refine_diff_density_max 0.243
_refine_diff_density_min -0.209
_refine_diff_density_rms 0.045
_refine_ls_extinction_method none
_refine_ls_goodness_of_fit_ref 0.889
_refine_ls_hydrogen_treatment constr
_refine_ls_matrix_type full
_refine_ls_number_parameters 201
_refine_ls_number_reflns 3051
_refine_ls_number_restraints 0
_refine_ls_restrained_S_all 0.889
_refine_ls_R_factor_all 0.0861
_refine_ls_R_factor_gt 0.0435
_refine_ls_shift/su_max 0.000
_refine_ls_shift/su_mean 0.000
_refine_ls_structure_factor_coef Fsqd
_refine_ls_weighting_details 'calc w=1/[\s^2^(Fo^2^)+(0.0759P)^2^+0.2174P] where P=(Fo^2^+2Fc^2^)/3'
_refine_ls_weighting_scheme calc
_refine_ls_wR_factor_gt 0.1098
_refine_ls_wR_factor_ref 0.1338
_reflns_number_gt 1799
_reflns_number_total 3051
_reflns_threshold_expression >2sigma(I)
_cod_data_source_file b617576g.txt
_cod_data_source_block och236m
_cod_depositor_comments
;
The following automatic conversions were performed:
'_symmetry_cell_setting' value 'Monoclinic' changed to 'monoclinic'
according to '/home/saulius/struct/CIF-dictionaries/cif_core.dic'
dictionary named 'cif_core.dic' version 2.4.1 from
2010-06-29.

'_refine_ls_hydrogen_treatment' value 'CONSTR' changed to
'constr' according to '/home/saulius/struct/CIF-dictionaries/cif_core.dic'
dictionary named 'cif_core.dic' version 2.4.1 from 2010-06-29.

Automatic conversion script
Id: cif_fix_enum 1527 2010-12-29 10:47:43Z saulius 

The following automatic conversions were performed:

'_exptl_absorpt_correction_type' tag value 'multi-scans' was replaced
with 'multi-scan' value.

Automatic conversion script
Id: cif_fix_values 1646 2011-03-28 12:23:43Z adriana 
;
_cod_original_sg_symbol_H-M P2(1)/c
_cod_database_code 7151077

loop_
_symmetry_equiv_pos_as_xyz
'x, y, z'
'-x, y+1/2, -z+1/2'
'-x, -y, -z'
'x, -y-1/2, z-1/2'

loop_
_atom_site_label
_atom_site_type_symbol
_atom_site_fract_x
_atom_site_fract_y
_atom_site_fract_z
_atom_site_U_iso_or_equiv
_atom_site_adp_type
_atom_site_occupancy
_atom_site_symmetry_multiplicity
_atom_site_calc_flag
_atom_site_refinement_flags
_atom_site_disorder_assembly
_atom_site_disorder_group
F1 F 0.0512(2) 0.07278(10) 0.29436(4) 0.0360(3) Uani 1 1 d . . .
F2 F -0.1695(3) 0.05892(14) 0.19899(5) 0.0613(5) Uani 1 1 d . . .
F3 F -0.0182(3) 0.22307(15) 0.12790(5) 0.0678(5) Uani 1 1 d . . .
F4 F 0.3616(3) 0.40256(14) 0.15248(5) 0.0639(5) Uani 1 1 d . . .
F5 F 0.5801(3) 0.41948(12) 0.24807(5) 0.0540(4) Uani 1 1 d . . .
O1 O 0.7175(3) 0.25701(15) 0.33065(6) 0.0407(4) Uani 1 1 d . . .
N1 N 0.2879(3) 0.26681(14) 0.36570(6) 0.0244(4) Uani 1 1 d . . .
H1A H 0.1054 0.2738 0.3592 0.029 Uiso 1 1 calc R . .
C1 C 0.3910(4) 0.26578(18) 0.41783(7) 0.0259(4) Uani 1 1 d . . .
C2 C 0.5657(4) 0.36056(19) 0.43621(7) 0.0320(5) Uani 1 1 d . . .
C3 C 0.6643(5) 0.3518(2) 0.48679(9) 0.0437(6) Uani 1 1 d . . .
H3A H 0.7876 0.4135 0.5003 0.052 Uiso 1 1 calc R . .
C4 C 0.5876(5) 0.2562(2) 0.51752(9) 0.0463(6) Uani 1 1 d . . .
H4A H 0.6580 0.2524 0.5518 0.056 Uiso 1 1 calc R . .
C5 C 0.4088(4) 0.1659(2) 0.49868(8) 0.0387(5) Uani 1 1 d . . .
H5A H 0.3545 0.1007 0.5203 0.046 Uiso 1 1 calc R . .
C6 C 0.3065(4) 0.16870(19) 0.44843(7) 0.0293(5) Uani 1 1 d . . .
C7 C 0.6452(5) 0.4693(2) 0.40443(8) 0.0418(6) Uani 1 1 d . . .
H7A H 0.6901 0.5396 0.4267 0.063 Uiso 1 1 calc R . .
H7B H 0.4872 0.4907 0.3810 0.063 Uiso 1 1 calc R . .
H7C H 0.8101 0.4484 0.3849 0.063 Uiso 1 1 calc R . .
C8 C 0.1168(5) 0.0684(2) 0.42740(8) 0.0389(5) Uani 1 1 d . . .
H8A H 0.1054 0.0020 0.4525 0.058 Uiso 1 1 calc R . .
H8B H 0.1932 0.0359 0.3960 0.058 Uiso 1 1 calc R . .
H8C H -0.0719 0.1020 0.4200 0.058 Uiso 1 1 calc R . .
C9 C 0.4591(4) 0.25744(17) 0.32674(7) 0.0246(4) Uani 1 1 d . . .
C10 C 0.3181(4) 0.24841(17) 0.27450(7) 0.0243(4) Uani 1 1 d . . .
C11 C 0.1264(4) 0.15729(18) 0.26063(7) 0.0266(4) Uani 1 1 d . . .
C12 C 0.0148(4) 0.1490(2) 0.21161(8) 0.0360(5) Uani 1 1 d . . .
C13 C 0.0931(5) 0.2314(2) 0.17559(8) 0.0410(6) Uani 1 1 d . . .
C14 C 0.2835(5) 0.3223(2) 0.18773(8) 0.0400(6) Uani 1 1 d . . .
C15 C 0.3952(4) 0.32932(19) 0.23686(8) 0.0331(5) Uani 1 1 d . . .

loop_
_atom_site_aniso_label
_atom_site_aniso_U_11
_atom_site_aniso_U_22
_atom_site_aniso_U_33
_atom_site_aniso_U_23
_atom_site_aniso_U_13
_atom_site_aniso_U_12
F1 0.0409(7) 0.0298(7) 0.0378(7) -0.0034(5) 0.0061(5) -0.0073(5)
F2 0.0598(9) 0.0673(10) 0.0554(9) -0.0228(7) -0.0147(7) -0.0214(7)
F3 0.0819(12) 0.0907(12) 0.0290(8) -0.0074(7) -0.0207(7) 0.0200(9)
F4 0.0859(12) 0.0652(10) 0.0416(8) 0.0226(7) 0.0163(7) 0.0066(8)
F5 0.0548(9) 0.0535(9) 0.0541(9) 0.0026(7) 0.0090(7) -0.0271(7)
O1 0.0151(7) 0.0715(11) 0.0353(8) -0.0112(7) -0.0022(6) 0.0037(7)
N1 0.0147(7) 0.0353(10) 0.0228(8) -0.0013(7) -0.0036(6) 0.0028(6)
C1 0.0185(9) 0.0352(11) 0.0236(10) -0.0048(8) -0.0038(7) 0.0059(8)
C2 0.0296(11) 0.0370(12) 0.0287(11) -0.0062(9) -0.0060(8) 0.0046(9)
C3 0.0455(14) 0.0439(14) 0.0406(13) -0.0084(11) -0.0126(10) -0.0038(11)
C4 0.0549(15) 0.0550(16) 0.0279(12) -0.0042(11) -0.0119(10) 0.0066(12)
C5 0.0352(12) 0.0510(14) 0.0295(12) 0.0053(10) -0.0025(9) 0.0057(10)
C6 0.0224(10) 0.0384(12) 0.0270(11) 0.0008(9) 0.0014(8) 0.0043(8)
C7 0.0466(13) 0.0364(13) 0.0417(13) -0.0054(10) -0.0054(10) -0.0078(10)
C8 0.0352(12) 0.0439(14) 0.0374(13) 0.0045(10) -0.0011(9) -0.0048(10)
C9 0.0164(9) 0.0300(11) 0.0274(10) -0.0049(8) -0.0001(7) 0.0007(8)
C10 0.0166(9) 0.0300(11) 0.0262(10) -0.0040(8) 0.0010(7) 0.0035(8)
C11 0.0212(10) 0.0279(11) 0.0308(11) -0.0043(8) 0.0013(8) 0.0017(8)
C12 0.0316(11) 0.0420(13) 0.0338(12) -0.0126(10) -0.0071(9) -0.0006(9)
C13 0.0461(13) 0.0523(15) 0.0238(11) -0.0067(10) -0.0084(10) 0.0147(11)
C14 0.0485(14) 0.0427(14) 0.0292(12) 0.0084(10) 0.0052(10) 0.0118(11)
C15 0.0303(11) 0.0343(12) 0.0350(12) -0.0001(9) 0.0058(9) -0.0018(9)

loop_
_atom_type_symbol
_atom_type_description
_atom_type_scat_dispersion_real
_atom_type_scat_dispersion_imag
_atom_type_scat_source
C C 0.0033 0.0016 'International Tables Vol C Tables 4.2.6.8 and 6.1.1.4'
H H 0.0000 0.0000 'International Tables Vol C Tables 4.2.6.8 and 6.1.1.4'
N N 0.0061 0.0033 'International Tables Vol C Tables 4.2.6.8 and 6.1.1.4'
O O 0.0106 0.0060 'International Tables Vol C Tables 4.2.6.8 and 6.1.1.4'
F F 0.0171 0.0103 'International Tables Vol C Tables 4.2.6.8 and 6.1.1.4'

loop_
_geom_angle_atom_site_label_1
_geom_angle_atom_site_label_2
_geom_angle_atom_site_label_3
_geom_angle
_geom_angle_site_symmetry_1
_geom_angle_site_symmetry_3
_geom_angle_publ_flag
C9 N1 C1 122.37(15) . . ?
C6 C1 C2 122.55(18) . . ?
C6 C1 N1 117.45(17) . . ?
C2 C1 N1 119.99(18) . . ?
C3 C2 C1 116.9(2) . . ?
C3 C2 C7 120.09(19) . . ?
C1 C2 C7 123.04(17) . . ?
C4 C3 C2 121.7(2) . . ?
C5 C4 C3 120.0(2) . . ?
C4 C5 C6 120.9(2) . . ?
C5 C6 C1 117.85(19) . . ?
C5 C6 C8 121.01(19) . . ?
C1 C6 C8 121.12(17) . . ?
O1 C9 N1 124.93(17) . . ?
O1 C9 C10 118.89(16) . . ?
N1 C9 C10 116.18(15) . . ?
C11 C10 C15 117.09(18) . . ?
C11 C10 C9 123.43(17) . . ?
C15 C10 C9 119.33(17) . . ?
F1 C11 C12 118.26(18) . . ?
F1 C11 C10 120.46(17) . . ?
C12 C11 C10 121.25(19) . . ?
F2 C12 C13 119.86(18) . . ?
F2 C12 C11 120.1(2) . . ?
C13 C12 C11 120.0(2) . . ?
F3 C13 C12 119.7(2) . . ?
F3 C13 C14 119.9(2) . . ?
C12 C13 C14 120.46(19) . . ?
F4 C14 C13 120.5(2) . . ?
F4 C14 C15 120.4(2) . . ?
C13 C14 C15 119.0(2) . . ?
F5 C15 C14 118.12(19) . . ?
F5 C15 C10 119.74(18) . . ?
C14 C15 C10 122.13(19) . . ?

loop_
_geom_bond_atom_site_label_1
_geom_bond_atom_site_label_2
_geom_bond_distance
_geom_bond_site_symmetry_2
_geom_bond_publ_flag
F1 C11 1.334(2) . ?
F2 C12 1.345(2) . ?
F3 C13 1.344(2) . ?
F4 C14 1.336(2) . ?
F5 C15 1.340(2) . ?
O1 C9 1.227(2) . ?
N1 C9 1.337(2) . ?
N1 C1 1.437(2) . ?
C1 C6 1.394(3) . ?
C1 C2 1.396(3) . ?
C2 C3 1.395(3) . ?
C2 C7 1.503(3) . ?
C3 C4 1.373(4) . ?
C4 C5 1.377(3) . ?
C5 C6 1.390(3) . ?
C6 C8 1.505(3) . ?
C9 C10 1.507(2) . ?
C10 C11 1.383(3) . ?
C10 C15 1.383(3) . ?
C11 C12 1.377(3) . ?
C12 C13 1.365(3) . ?
C13 C14 1.367(3) . ?
C14 C15 1.379(3) . ?

loop_
_geom_torsion_atom_site_label_1
_geom_torsion_atom_site_label_2
_geom_torsion_atom_site_label_3
_geom_torsion_atom_site_label_4
_geom_torsion
_geom_torsion_site_symmetry_1
_geom_torsion_site_symmetry_2
_geom_torsion_site_symmetry_3
_geom_torsion_site_symmetry_4
_geom_torsion_publ_flag
C9 N1 C1 C6 -116.6(2) . . . . ?
C9 N1 C1 C2 64.2(2) . . . . ?
C6 C1 C2 C3 2.6(3) . . . . ?
N1 C1 C2 C3 -178.25(18) . . . . ?
C6 C1 C2 C7 -176.5(2) . . . . ?
N1 C1 C2 C7 2.6(3) . . . . ?
C1 C2 C3 C4 -1.6(3) . . . . ?
C7 C2 C3 C4 177.5(2) . . . . ?
C2 C3 C4 C5 -0.1(4) . . . . ?
C3 C4 C5 C6 0.9(3) . . . . ?
C4 C5 C6 C1 0.0(3) . . . . ?
C4 C5 C6 C8 178.5(2) . . . . ?
C2 C1 C6 C5 -1.8(3) . . . . ?
N1 C1 C6 C5 179.00(17) . . . . ?
C2 C1 C6 C8 179.70(18) . . . . ?
N1 C1 C6 C8 0.5(3) . . . . ?
C1 N1 C9 O1 -6.1(3) . . . . ?
C1 N1 C9 C10 174.68(17) . . . . ?
O1 C9 C10 C11 123.1(2) . . . . ?
N1 C9 C10 C11 -57.7(2) . . . . ?
O1 C9 C10 C15 -52.4(3) . . . . ?
N1 C9 C10 C15 126.92(19) . . . . ?
C15 C10 C11 F1 177.16(17) . . . . ?
C9 C10 C11 F1 1.6(3) . . . . ?
C15 C10 C11 C12 -0.9(3) . . . . ?
C9 C10 C11 C12 -176.41(18) . . . . ?
F1 C11 C12 F2 1.4(3) . . . . ?
C10 C11 C12 F2 179.46(18) . . . . ?
F1 C11 C12 C13 -177.99(19) . . . . ?
C10 C11 C12 C13 0.1(3) . . . . ?
F2 C12 C13 F3 1.0(3) . . . . ?
C11 C12 C13 F3 -179.61(18) . . . . ?
F2 C12 C13 C14 -179.0(2) . . . . ?
C11 C12 C13 C14 0.4(3) . . . . ?
F3 C13 C14 F4 -0.4(3) . . . . ?
C12 C13 C14 F4 179.6(2) . . . . ?
F3 C13 C14 C15 180.0(2) . . . . ?
C12 C13 C14 C15 0.0(3) . . . . ?
F4 C14 C15 F5 0.8(3) . . . . ?
C13 C14 C15 F5 -179.60(19) . . . . ?
F4 C14 C15 C10 179.55(19) . . . . ?
C13 C14 C15 C10 -0.9(3) . . . . ?
C11 C10 C15 F5 180.00(17) . . . . ?
C9 C10 C15 F5 -4.3(3) . . . . ?
C11 C10 C15 C14 1.3(3) . . . . ?
C9 C10 C15 C14 176.99(18) . . . . ?

loop_
_cod_related_entry_id
_cod_related_entry_database
_cod_related_entry_code
1 ChemSpider 1645119
